data_7012093
loop_
_publ_author_name
'Gibson, Vernon C.'
'McTavish, Stuart'
'Redshaw, Carl'
'Solan, Gregory A.'
'White, Andrew J. P.'
'Williams, David J.'

_publ_section_title
;
 From monomeric to polymeric manganese complexes bearing
 bis(imino)pyridine and related ligands
;
_journal_issue 2
_journal_name_full 'Dalton Transactions'
_journal_page_first 221
_journal_paper_doi 10.1039/b207384f
_journal_year 2003
_chemical_formula_sum 'C25 H28 Cl2 Mn N6'
_chemical_formula_weight 538.37
_chemical_name_systematic
; 
? 
;
_space_group_IT_number 14
_symmetry_cell_setting monoclinic
_symmetry_space_group_name_Hall '-P 2ybc'
_symmetry_space_group_name_H-M 'P 1 21/c 1'
_atom_sites_solution_hydrogens geom
_atom_sites_solution_primary direct
_atom_sites_solution_secondary difmap
_audit_creation_method SHELXL
_cell_angle_alpha 90.00
_cell_angle_beta 101.911(6)
_cell_angle_gamma 90.00
_cell_formula_units_Z 4
_cell_length_a 13.7366(9)
_cell_length_b 13.2107(10)
_cell_length_c 15.1806(10)
_cell_measurement_reflns_used 19
_cell_measurement_temperature 293(2)
_cell_measurement_theta_max 19.97
_cell_measurement_theta_min 11.01
_cell_volume 2695.5(3)
_computing_cell_refinement 'Siemens XSCANS'
_computing_data_collection 'Siemens XSCANS'
_computing_data_reduction 'Siemens SHELXTL'
_computing_molecular_graphics 'Siemens SHELXTL'
_computing_publication_material 'Siemens SHELXTL'
_computing_structure_refinement 'SHELXL-93 (Sheldrick, 1993)'
_computing_structure_solution 'SHELXS-86 (Sheldrick, 1990)'
_diffrn_ambient_temperature 293(2)
_diffrn_measurement_device 'Siemens P4'
_diffrn_measurement_method '\w scans'
_diffrn_radiation_monochromator graphite
_diffrn_radiation_source 'fine-focus sealed tube'
_diffrn_radiation_type CuK\a
_diffrn_radiation_wavelength 1.54178
_diffrn_reflns_av_R_equivalents 0.0461
_diffrn_reflns_av_sigmaI/netI 0.0843
_diffrn_reflns_limit_h_max 15
_diffrn_reflns_limit_h_min -2
_diffrn_reflns_limit_k_max 14
_diffrn_reflns_limit_k_min -1
_diffrn_reflns_limit_l_max 17
_diffrn_reflns_limit_l_min -17
_diffrn_reflns_number 4169
_diffrn_reflns_theta_max 59.98
_diffrn_reflns_theta_min 3.29
_diffrn_standards_interval_count 97
_diffrn_standards_number 3
_exptl_absorpt_coefficient_mu 5.993
_exptl_absorpt_correction_T_max 0.7682
_exptl_absorpt_correction_T_min 0.5472
_exptl_absorpt_correction_type Ellipsoidal
_exptl_crystal_colour Orange
_exptl_crystal_density_diffrn 1.327
_exptl_crystal_description plates
_exptl_crystal_F_000 1116
_exptl_crystal_size_max 0.20
_exptl_crystal_size_mid 0.20
_exptl_crystal_size_min 0.05
_refine_diff_density_max 0.323
_refine_diff_density_min -0.287
_refine_diff_density_rms 0.065
_refine_ls_extinction_coef 0.00111(13)
_refine_ls_extinction_expression Fc^*^=kFc[1+0.001xFc^2^\l^3^/sin(2\q)]^-1/4^
_refine_ls_extinction_method SHELXL
_refine_ls_goodness_of_fit_all 1.051
_refine_ls_goodness_of_fit_obs 1.087
_refine_ls_matrix_type full
_refine_ls_number_parameters 284
_refine_ls_number_reflns 3982
_refine_ls_number_restraints 0
_refine_ls_restrained_S_all 1.051
_refine_ls_restrained_S_obs 1.087
_refine_ls_R_factor_all 0.1039
_refine_ls_R_factor_obs 0.0589
_refine_ls_shift/esd_max 0.000
_refine_ls_shift/esd_mean 0.000
_refine_ls_structure_factor_coef Fsqd
_refine_ls_weighting_details 'w=1/[\s^2^(Fo^2^)+(0.0464P)^2^+2.1364P] where P=(Fo^2^+2Fc^2^)/3'
_refine_ls_weighting_scheme calc
_refine_ls_wR_factor_all 0.1461
_refine_ls_wR_factor_obs 0.1213
_reflns_number_observed 2650
_reflns_number_total 3982
_reflns_observed_criterion >2sigma(I)
_cod_data_source_file b207384f.txt
_cod_data_source_block VG9761
_cod_depositor_comments
;
The following automatic conversions were performed:
'_symmetry_cell_setting' value 'Monoclinic' changed to 'monoclinic'
according to '/home/saulius/struct/CIF-dictionaries/cif_core.dic'
dictionary named 'cif_core.dic' version 2.4.1 from 2010-06-29.

Automatic conversion script
Id: cif_fix_enum 1527 2010-12-29 10:47:43Z saulius 

The following automatic conversions were performed:

'_refine_ls_weighting_scheme' value 'calc
w=1/[\s^2^(Fo^2^)+(0.0464P)^2^+2.1364P] where P=(Fo^2^+2Fc^2^)/3' was
changed to 'calc'. New tag '_refine_ls_weighting_details' was
created. The value of the new tag was set to
'w=1/[\s^2^(Fo^2^)+(0.0464P)^2^+2.1364P] where P=(Fo^2^+2Fc^2^)/3'.

Automatic conversion script
Id: cif_fix_values 3143 2015-03-26 13:38:13Z robertas 
;
_cod_original_sg_symbol_H-M P2(1)/c
_cod_original_formula_sum 'C25 H28 N6 Cl2 Mn'
_cod_database_code 7012093

loop_
_symmetry_equiv_pos_as_xyz
'x, y, z'
'-x, y+1/2, -z+1/2'
'-x, -y, -z'
'x, -y-1/2, z-1/2'

loop_
_atom_site_aniso_label
_atom_site_aniso_U_11
_atom_site_aniso_U_22
_atom_site_aniso_U_33
_atom_site_aniso_U_23
_atom_site_aniso_U_13
_atom_site_aniso_U_12
Mn 0.0454(5) 0.0350(4) 0.0376(4) 0.0014(4) 0.0073(3) -0.0071(4)
Cl1 0.0585(8) 0.0529(8) 0.0562(8) -0.0155(6) 0.0104(6) -0.0046(7)
Cl2 0.1021(13) 0.0406(8) 0.0848(11) 0.0081(8) 0.0128(9) -0.0184(9)
N1 0.043(2) 0.032(2) 0.036(2) 0.001(2) 0.006(2) -0.001(2)
C2 0.040(3) 0.028(2) 0.044(3) -0.003(2) 0.007(2) -0.004(2)
C3 0.052(3) 0.042(3) 0.049(3) -0.004(2) 0.018(3) -0.009(2)
C4 0.060(4) 0.047(3) 0.048(3) 0.007(2) 0.020(3) -0.009(3)
C5 0.056(3) 0.045(3) 0.039(3) 0.003(2) 0.013(2) -0.003(3)
C6 0.046(3) 0.034(2) 0.035(2) 0.001(2) 0.006(2) 0.001(2)
C7 0.048(3) 0.025(2) 0.043(3) 0.001(2) 0.006(2) 0.000(2)
N8 0.043(2) 0.036(2) 0.040(2) 0.002(2) 0.000(2) -0.003(2)
N9 0.059(3) 0.041(2) 0.045(2) 0.009(2) 0.000(2) 0.000(2)
C10 0.045(3) 0.046(3) 0.037(3) -0.001(2) 0.001(2) -0.002(2)
N11 0.037(2) 0.044(2) 0.039(2) -0.003(2) 0.004(2) -0.003(2)
N12 0.037(2) 0.070(3) 0.045(2) -0.015(2) 0.004(2) -0.009(2)
C13 0.042(3) 0.043(3) 0.067(4) 0.004(3) 0.008(3) -0.001(2)
C14 0.055(4) 0.079(5) 0.044(3) 0.007(3) -0.004(3) -0.003(3)
C15 0.085(5) 0.058(4) 0.045(3) 0.007(3) 0.012(3) 0.004(3)
C16 0.058(4) 0.041(3) 0.095(5) 0.010(3) -0.006(4) 0.005(3)
C17 0.087(6) 0.051(4) 0.136(8) 0.012(5) 0.018(6) 0.011(4)
C18 0.059(5) 0.075(6) 0.190(12) 0.074(7) 0.019(6) 0.014(4)
C19 0.049(4) 0.114(8) 0.130(8) 0.085(7) -0.006(5) -0.005(5)
C20 0.049(4) 0.088(5) 0.072(4) 0.039(4) -0.003(3) -0.005(3)
C21 0.042(3) 0.046(3) 0.059(3) 0.020(3) -0.001(3) 0.000(2)
C22 0.053(4) 0.111(6) 0.058(4) -0.021(4) 0.022(3) -0.015(4)
C23 0.049(4) 0.083(5) 0.092(5) -0.023(4) -0.006(4) -0.007(4)
C24 0.067(5) 0.091(6) 0.093(6) -0.024(5) -0.007(4) -0.020(4)
C25 0.094(6) 0.086(5) 0.061(4) -0.015(4) 0.004(4) -0.044(5)
C26 0.111(7) 0.073(5) 0.084(5) -0.033(4) 0.041(5) -0.016(5)
C27 0.058(4) 0.072(5) 0.076(4) -0.023(4) 0.017(3) -0.011(3)
C28 0.042(3) 0.053(3) 0.045(3) -0.009(2) 0.006(2) -0.010(3)
N30 0.194(12) 0.121(8) 0.085(5) -0.007(6) 0.002(6) 0.043(8)
C31 0.130(9) 0.068(5) 0.080(6) -0.010(4) 0.026(6) -0.005(5)
C32 0.126(10) 0.099(8) 0.131(10) 0.004(7) -0.008(8) -0.012(7)

loop_
_atom_site_label
_atom_site_type_symbol
_atom_site_fract_x
_atom_site_fract_y
_atom_site_fract_z
_atom_site_U_iso_or_equiv
_atom_site_thermal_displace_type
_atom_site_occupancy
_atom_site_calc_flag
_atom_site_refinement_flags
_atom_site_disorder_group
Mn Mn 0.23474(7) 0.17275(6) 0.01356(6) 0.0395(2) Uani 1 d . .
Cl1 Cl 0.27745(12) 0.03474(12) -0.06882(10) 0.0561(4) Uani 1 d . .
Cl2 Cl 0.2629(2) 0.34426(11) -0.00778(14) 0.0767(5) Uani 1 d . .
N1 N 0.1577(3) 0.1175(3) 0.1155(3) 0.0373(9) Uani 1 d . .
C2 C 0.0593(4) 0.1020(4) 0.0954(3) 0.0374(11) Uani 1 d . .
C3 C 0.0105(5) 0.0536(4) 0.1542(4) 0.0466(13) Uani 1 d . .
H3A H -0.0580(5) 0.0438(4) 0.1395(4) 0.056 Uiso 1 calc R .
C4 C 0.0661(5) 0.0197(4) 0.2357(4) 0.0501(14) Uani 1 d . .
H4A H 0.0349(5) -0.0132(4) 0.2764(4) 0.060 Uiso 1 calc R .
C5 C 0.1659(4) 0.0344(4) 0.2562(4) 0.0460(12) Uani 1 d . .
H5A H 0.2032(4) 0.0117(4) 0.3109(4) 0.055 Uiso 1 calc R .
C6 C 0.2124(4) 0.0840(4) 0.1947(3) 0.0385(11) Uani 1 d . .
C7 C 0.0071(4) 0.1396(3) 0.0054(4) 0.0391(11) Uani 1 d . .
N8 N 0.0643(3) 0.1709(3) -0.0464(3) 0.0409(9) Uani 1 d . .
N9 N 0.0189(4) 0.2045(4) -0.1323(3) 0.0499(12) Uani 1 d . .
C10 C 0.3203(4) 0.1037(4) 0.2102(3) 0.0437(12) Uani 1 d . .
N11 N 0.3523(3) 0.1449(3) 0.1449(3) 0.0402(10) Uani 1 d . .
N12 N 0.4532(3) 0.1656(4) 0.1571(3) 0.0516(12) Uani 1 d . .
C13 C -0.1037(4) 0.1356(4) -0.0192(4) 0.0514(14) Uani 1 d . .
H13A H -0.1308(4) 0.1955(4) 0.0024(4) 0.077 Uiso 1 d R .
H13B H -0.1270(4) 0.0770(4) 0.0077(4) 0.077 Uiso 1 d R .
H13C H -0.1247(4) 0.1319(4) -0.0835(4) 0.077 Uiso 1 d R .
C14 C 0.3850(5) 0.0715(6) 0.2974(4) 0.061(2) Uani 1 d . .
H14A H 0.3630(5) 0.0070(6) 0.3149(4) 0.092 Uiso 1 d R .
H14B H 0.3810(5) 0.1207(6) 0.3431(4) 0.092 Uiso 1 d R .
H14C H 0.4527(5) 0.0661(6) 0.2903(4) 0.092 Uiso 1 d R .
C15 C 0.0900(6) 0.2061(5) -0.1922(4) 0.063(2) Uani 1 d . .
H15A H 0.1300(6) 0.1459(5) -0.1830(4) 0.094 Uiso 1 calc R .
H15B H 0.1321(6) 0.2645(5) -0.1791(4) 0.094 Uiso 1 calc R .
H15C H 0.0545(6) 0.2089(5) -0.2536(4) 0.094 Uiso 1 calc R .
C16 C -0.0409(3) 0.3601(3) -0.0702(3) 0.068(2) Uani 1 d G .
H16A H 0.0039(3) 0.3508(3) -0.0159(3) 0.081 Uiso 1 calc R .
C17 C -0.1038(4) 0.4437(3) -0.0821(4) 0.092(3) Uani 1 d G .
H17A H -0.1010(6) 0.4903(4) -0.0357(5) 0.111 Uiso 1 calc R .
C18 C -0.1709(4) 0.4575(3) -0.1633(5) 0.109(4) Uani 1 d G .
H18A H -0.2129(5) 0.5134(4) -0.1712(6) 0.131 Uiso 1 calc R .
C19 C -0.1750(3) 0.3879(4) -0.2326(3) 0.101(4) Uani 1 d G .
H19A H -0.2199(4) 0.3972(6) -0.2869(4) 0.122 Uiso 1 calc R .
C20 C -0.1122(3) 0.3043(4) -0.2207(3) 0.072(2) Uani 1 d G .
H20A H -0.1150(5) 0.2577(5) -0.2671(3) 0.086 Uiso 1 calc R .
C21 C -0.0451(3) 0.2905(3) -0.1395(3) 0.0507(14) Uani 1 d G .
C22 C 0.4847(5) 0.1710(7) 0.0712(5) 0.073(2) Uani 1 d . .
H22A H 0.4535(5) 0.1178(7) 0.0324(5) 0.109 Uiso 1 calc R .
H22B H 0.5557(5) 0.1636(7) 0.0812(5) 0.109 Uiso 1 calc R .
H22C H 0.4658(5) 0.2353(7) 0.0434(5) 0.109 Uiso 1 calc R .
C23 C 0.5972(3) 0.2422(4) 0.2497(3) 0.078(2) Uani 1 d G .
H23A H 0.6358(3) 0.1979(4) 0.2237(3) 0.093 Uiso 1 calc R .
C24 C 0.6426(3) 0.3094(4) 0.3160(4) 0.087(3) Uani 1 d G .
H24A H 0.7115(3) 0.3101(6) 0.3344(5) 0.105 Uiso 1 calc R .
C25 C 0.5849(4) 0.3756(4) 0.3549(3) 0.082(2) Uani 1 d G .
H25A H 0.6153(5) 0.4205(5) 0.3993(4) 0.099 Uiso 1 calc R .
C26 C 0.4819(4) 0.3745(4) 0.3275(3) 0.086(3) Uani 1 d G .
H26A H 0.4434(5) 0.4187(5) 0.3535(5) 0.104 Uiso 1 calc R .
C27 C 0.4366(2) 0.3072(4) 0.2612(3) 0.068(2) Uani 1 d G .
H27A H 0.3677(2) 0.3065(5) 0.2428(5) 0.082 Uiso 1 calc R .
C28 C 0.4942(3) 0.2411(3) 0.2223(3) 0.0474(13) Uani 1 d G .
N30 N 0.7636(10) 0.3319(9) 0.0874(6) 0.137(4) Uani 1 d . .
C31 C 0.6995(9) 0.3640(7) 0.0368(7) 0.092(3) Uani 1 d . .
C32 C 0.6228(9) 0.4036(9) -0.0298(8) 0.124(4) Uani 1 d . .
H32A H 0.6419(9) 0.4690(9) -0.0479(8) 0.186 Uiso 1 d R .
H32B H 0.5634(9) 0.4098(9) -0.0063(8) 0.186 Uiso 1 d R .
H32C H 0.6107(9) 0.3590(9) -0.0808(8) 0.186 Uiso 1 d R .

loop_
_atom_type_symbol
_atom_type_description
_atom_type_scat_dispersion_real
_atom_type_scat_dispersion_imag
_atom_type_scat_source
C C 0.0181 0.0091 'International Tables Vol C Tables 4.2.6.8 and 6.1.1.4'
H H 0.0000 0.0000 'International Tables Vol C Tables 4.2.6.8 and 6.1.1.4'
N N 0.0311 0.0180 'International Tables Vol C Tables 4.2.6.8 and 6.1.1.4'
Cl Cl 0.3639 0.7018 'International Tables Vol C Tables 4.2.6.8 and 6.1.1.4'
Mn Mn -0.5299 2.8052 'International Tables Vol C Tables 4.2.6.8 and 6.1.1.4'

loop_
_geom_angle_atom_site_label_1
_geom_angle_atom_site_label_2
_geom_angle_atom_site_label_3
_geom_angle
_geom_angle_site_symmetry_1
_geom_angle_site_symmetry_3
_geom_angle_publ_flag
N1 Mn N11 71.9(2) . . ?
N1 Mn N8 71.2(2) . . ?
N11 Mn N8 143.0(2) . . ?
N1 Mn Cl2 122.96(13) . . ?
N11 Mn Cl2 99.65(12) . . ?
N8 Mn Cl2 97.91(13) . . ?
N1 Mn Cl1 109.25(12) . . ?
N11 Mn Cl1 97.35(12) . . ?
N8 Mn Cl1 97.18(12) . . ?
Cl2 Mn Cl1 127.77(7) . . ?
C2 N1 C6 120.1(5) . . ?
C2 N1 Mn 120.4(3) . . ?
C6 N1 Mn 118.6(4) . . ?
N1 C2 C3 121.8(5) . . ?
N1 C2 C7 115.5(5) . . ?
C3 C2 C7 122.7(5) . . ?
C2 C3 C4 118.3(5) . . ?
C5 C4 C3 120.2(5) . . ?
C4 C5 C6 119.5(5) . . ?
N1 C6 C5 120.0(5) . . ?
N1 C6 C10 116.1(5) . . ?
C5 C6 C10 123.9(5) . . ?
N8 C7 C2 115.3(5) . . ?
N8 C7 C13 125.3(5) . . ?
C2 C7 C13 119.4(5) . . ?
C7 N8 N9 117.4(5) . . ?
C7 N8 Mn 117.1(3) . . ?
N9 N8 Mn 125.5(3) . . ?
N8 N9 C21 118.3(4) . . ?
N8 N9 C15 110.9(5) . . ?
C21 N9 C15 114.8(4) . . ?
N11 C10 C6 116.3(5) . . ?
N11 C10 C14 124.6(5) . . ?
C6 C10 C14 119.0(5) . . ?
C10 N11 N12 118.1(5) . . ?
C10 N11 Mn 116.2(4) . . ?
N12 N11 Mn 125.6(3) . . ?
N11 N12 C28 117.9(4) . . ?
N11 N12 C22 111.3(4) . . ?
C28 N12 C22 115.8(5) . . ?
C17 C16 C21 120.0 . . ?
C16 C17 C18 120.0 . . ?
C19 C18 C17 120.0 . . ?
C18 C19 C20 120.0 . . ?
C21 C20 C19 120.0 . . ?
C20 C21 C16 120.0 . . ?
C20 C21 N9 117.3(3) . . ?
C16 C21 N9 122.7(3) . . ?
C24 C23 C28 120.0 . . ?
C25 C24 C23 120.0 . . ?
C24 C25 C26 120.0 . . ?
C27 C26 C25 120.0 . . ?
C28 C27 C26 120.0 . . ?
C27 C28 C23 120.0 . . ?
C27 C28 N12 123.5(3) . . ?
C23 C28 N12 116.4(3) . . ?
N30 C31 C32 176.8(13) . . ?

loop_
_geom_bond_atom_site_label_1
_geom_bond_atom_site_label_2
_geom_bond_distance
_geom_bond_site_symmetry_2
_geom_bond_publ_flag
Mn N1 2.173(4) . ?
Mn N11 2.321(4) . ?
Mn N8 2.330(4) . ?
Mn Cl2 2.332(2) . ?
Mn Cl1 2.353(2) . ?
N1 C2 1.338(7) . ?
N1 C6 1.354(7) . ?
C2 C3 1.379(8) . ?
C2 C7 1.491(7) . ?
C3 C4 1.387(8) . ?
C4 C5 1.356(9) . ?
C5 C6 1.399(7) . ?
C6 C10 1.475(8) . ?
C7 N8 1.290(7) . ?
C7 C13 1.491(8) . ?
N8 N9 1.396(6) . ?
N9 C21 1.426(6) . ?
N9 C15 1.465(8) . ?
C10 N11 1.285(7) . ?
C10 C14 1.497(8) . ?
N11 N12 1.387(6) . ?
N12 C28 1.436(6) . ?
N12 C22 1.458(8) . ?
C16 C17 1.39 . ?
C16 C21 1.39 . ?
C17 C18 1.39 . ?
C18 C19 1.39 . ?
C19 C20 1.39 . ?
C20 C21 1.39 . ?
C23 C24 1.39 . ?
C23 C28 1.39 . ?
C24 C25 1.39 . ?
C25 C26 1.39 . ?
C26 C27 1.39 . ?
C27 C28 1.39 . ?
N30 C31 1.125(14) . ?
C31 C32 1.402(15) . ?
